data_2004497
loop_
_publ_author_name
'Parvez, M.'
'Babu, R. P. K.'
'Krishnamurthy, S. S.'

_publ_contact_author
;
    Masood Parvez
    Department of Chemistry
    University of Calgary
    2500 University Drive N.W.
    Calgary, Alberta, Canada T2N 1N4
;
_publ_section_title
;(+-)-<i>cis</i>-Dichloro[<i>P</i>-(isopropylamino)dinaphtho[2,1-<i>d</i>:1',2'-<i>f</i>][1,3,2]dioxaphosphepine](triethylphosphine)platinum(II)
 Dichloromethane Solvate
;
_journal_issue 2
_journal_name_full 'Acta Crystallographica Section C'
_journal_page_first 333
_journal_page_last 336
_journal_paper_doi 10.1107/S010827019500922X
_journal_volume 52
_journal_year 1996
_chemical_formula_analytical 'C29 H35 Cl2 N O2 P2 Pt,C H2 Cl2'
_chemical_formula_iupac '[Pt Cl2 (C23 H20 N O2 P) (C6 H15 P)] , C H2 Cl2'
_chemical_formula_moiety 'C29 H35 Cl2 N O2 P2 Pt,C1 H2 Cl2'
_chemical_formula_sum 'C30 H37 Cl4 N O2 P2 Pt'
_chemical_formula_weight 842.48
_chemical_name_common
;(+-)-cis-dichloro{(isopropylamino)([1,1'-binaphthyl]-2,2'-dioxy)-phosphane}
(triethylphosphine)platinum (II)
;
_space_group_IT_number 2
_symmetry_cell_setting triclinic
_symmetry_space_group_name_Hall '-P 1'
_symmetry_space_group_name_H-M 'P -1'
_cell_angle_alpha 97.30(2)
_cell_angle_beta 103.21(2)
_cell_angle_gamma 96.04(2)
_cell_formula_units_Z 2
_cell_length_a 10.856(3)
_cell_length_b 15.051(2)
_cell_length_c 10.407(2)
_cell_measurement_reflns_used 25
_cell_measurement_temperature 220
_cell_measurement_theta_max 45.0
_cell_measurement_theta_min 30.0
_cell_volume 1626.1(6)
_computing_cell_refinement 'MSC/AFC Diffractometer Control Software'
_computing_data_collection
;MSC/AFC Diffractometer Control Software (Molecular Structure Corporation,
1988)
;
_computing_data_reduction 'TEXSAN (Molecular Structure Corporation, 1994)'
_computing_publication_material TEXSAN
_computing_structure_refinement TEXSAN
_computing_structure_solution 'DIRDIF (Beurskens et al., 1992)'
_diffrn_ambient_temperature 220
_diffrn_measurement_device AFC-6S
_diffrn_measurement_method \w/2\q
_diffrn_radiation_monochromator graphite
_diffrn_radiation_source 'X-ray tube'
_diffrn_radiation_type MoK\a
_diffrn_radiation_wavelength 0.71069
_diffrn_reflns_av_R_equivalents 0.028
_diffrn_reflns_limit_h_max 12
_diffrn_reflns_limit_h_min 0
_diffrn_reflns_limit_k_max 17
_diffrn_reflns_limit_k_min -17
_diffrn_reflns_limit_l_max 12
_diffrn_reflns_limit_l_min -12
_diffrn_reflns_number 6111
_diffrn_reflns_theta_max 25.0
_diffrn_reflns_theta_min 2.0
_diffrn_standards_decay_% 1.7
_diffrn_standards_interval_time 150
_diffrn_standards_number 3
_exptl_absorpt_coefficient_mu 4.753
_exptl_absorpt_correction_T_max 0.990
_exptl_absorpt_correction_T_min 0.599
_exptl_absorpt_correction_type 'empirical (\y scans; North, Phillips & Mathews, 1968)'
_exptl_absorpt_process_details 'psi-scan 3 reflections'
_exptl_crystal_colour colourless
_exptl_crystal_density_diffrn 1.721
_exptl_crystal_density_method none
_exptl_crystal_description prism
_exptl_crystal_F_000 832.00
_exptl_crystal_size_max 0.25
_exptl_crystal_size_mid 0.17
_exptl_crystal_size_min 0.08
_refine_diff_density_max '1.24 peaks adjacent to Pt'
_refine_diff_density_min -1.12
_refine_ls_extinction_coef 0.00
_refine_ls_extinction_method none
_refine_ls_goodness_of_fit_obs 1.470
_refine_ls_hydrogen_treatment 'H atoms riding in geometrically idealized positions, C-H and N-H 0.95\%A'
_refine_ls_matrix_type full
_refine_ls_number_constraints 0
_refine_ls_number_parameters 361
_refine_ls_number_reflns 3926
_refine_ls_number_restraints 0
_refine_ls_R_factor_obs 0.0390
_refine_ls_shift/esd_max 0.0590
_refine_ls_structure_factor_coef F
_refine_ls_weighting_details 'w = 1/\s^2^(F)'
_refine_ls_weighting_scheme calc
_refine_ls_wR_factor_obs 0.0370
_reflns_number_observed 3926
_reflns_number_total 6111
_reflns_observed_criterion I>3.0\s(I)
_cod_data_source_file fg1071.cif
_cod_data_source_block default
_cod_depositor_comments
;
The following automatic conversions were performed:

'_refine_ls_weighting_scheme' value '1/\s^2^(F)' was changed to
'calc'. New tag '_refine_ls_weighting_details' was created. The value
of the new tag was set to 'w = 1/\s^2^(F)'.

Automatic conversion script
Id: cif_fix_values 3143 2015-03-26 13:38:13Z robertas 
;
_cod_original_cell_volume 1626.1(7)
_cod_original_sg_symbol_H-M 'P -1       '
_cod_original_formula_sum 'C30 H37 Cl4 N1 O2 P2 Pt1'
_cod_database_code 2004497

loop_
_symmetry_equiv_pos_as_xyz
'   +x,   +y,   +z'
'   -x,   -y,   -z'

loop_
_atom_site_aniso_label
_atom_site_aniso_U_11
_atom_site_aniso_U_22
_atom_site_aniso_U_33
_atom_site_aniso_U_12
_atom_site_aniso_U_13
_atom_site_aniso_U_23
Pt1 0.0197(2) 0.0247(2) 0.0211(2) -0.00410(10) 0.00160(10) -0.00370(10)
Cl1 0.0370(10) 0.044(2) 0.0330(10) -0.0100(10) 0.0140(10) 0.0000(10)
Cl2 0.0240(10) 0.053(2) 0.045(2) 0.0010(10) -0.0020(10) 0.0000(10)
Cl3 0.060(2) 0.062(2) 0.043(2) 0.008(2) -0.0070(10) -0.0030(10)
Cl4 0.062(2) 0.071(2) 0.075(2) 0.005(2) 0.025(2) 0.008(2)
P1 0.0230(10) 0.0280(10) 0.0200(10) -0.0040(10) 0.0010(10) 0.0010(10)
P2 0.0260(10) 0.033(2) 0.0220(10) -0.0010(10) 0.0010(10) -0.0010(10)
O1 0.021(3) 0.025(4) 0.017(3) -0.006(3) 0.003(2) -0.002(3)
O2 0.022(3) 0.041(4) 0.013(3) -0.005(3) 0.005(3) -0.003(3)
N1 0.035(4) 0.020(4) 0.030(4) -0.001(3) -0.003(4) -0.005(3)
C1 0.023(5) 0.032(6) 0.016(5) 0.007(4) 0.002(4) -0.003(4)
C2 0.026(5) 0.034(6) 0.017(5) -0.007(4) 0.004(4) -0.003(4)
C3 0.011(4) 0.052(7) 0.025(5) -0.002(4) 0.001(4) -0.010(5)
C4 0.033(5) 0.024(5) 0.017(5) 0.006(4) 0.008(4) 0.001(4)
C5 0.027(5) 0.040(6) 0.035(6) 0.010(5) -0.006(4) 0.001(5)
C6 0.055(7) 0.021(6) 0.032(6) 0.013(5) 0.013(5) 0.003(4)
C7 0.037(6) 0.033(6) 0.033(6) -0.002(5) 0.012(5) 0.007(5)
C8 0.026(5) 0.032(6) 0.017(5) -0.002(4) -0.001(4) -0.006(4)
C9 0.017(4) 0.031(6) 0.018(5) -0.004(4) -0.001(4) 0.000(4)
C10 0.025(5) 0.014(5) 0.017(4) 0.004(4) 0.006(4) 0.001(4)
C11 0.024(5) 0.029(5) 0.021(5) -0.007(4) 0.007(4) 0.007(4)
C12 0.031(5) 0.021(5) 0.028(5) 0.002(4) 0.009(4) 0.000(4)
C13 0.029(5) 0.048(7) 0.036(6) 0.015(5) 0.016(5) 0.011(5)
C14 0.025(5) 0.024(5) 0.017(5) 0.003(4) 0.000(4) -0.001(4)
C15 0.016(5) 0.054(7) 0.031(6) -0.001(5) 0.004(4) 0.000(5)
C16 0.028(5) 0.046(7) 0.029(6) -0.017(5) -0.001(4) -0.001(5)
C17 0.030(5) 0.045(7) 0.024(5) -0.010(5) 0.002(4) -0.008(5)
C18 0.020(5) 0.027(5) 0.029(5) -0.003(4) 0.001(4) -0.003(4)
C19 0.024(5) 0.029(5) 0.015(5) -0.004(4) 0.006(4) 0.003(4)
C20 0.023(5) 0.023(5) 0.017(5) 0.001(4) 0.006(4) 0.004(4)
C21 0.032(5) 0.024(5) 0.032(5) -0.002(4) -0.001(4) 0.004(4)
C22 0.059(7) 0.040(7) 0.045(7) 0.012(6) 0.015(6) 0.002(6)
C23 0.042(6) 0.049(7) 0.045(7) 0.007(5) 0.008(5) 0.013(6)
C24 0.038(6) 0.038(6) 0.022(5) 0.006(5) 0.010(4) 0.006(4)
C25 0.063(8) 0.032(7) 0.064(8) -0.001(6) 0.022(6) -0.007(6)
C26 0.040(6) 0.050(7) 0.022(5) 0.004(5) -0.003(5) -0.003(5)
C27 0.055(7) 0.090(10) 0.031(6) 0.016(7) 0.005(5) 0.025(6)
C28 0.032(5) 0.023(5) 0.034(6) -0.002(4) 0.006(4) -0.001(4)
C29 0.057(7) 0.044(7) 0.038(6) 0.003(6) 0.016(5) 0.006(5)
C30 0.071(8) 0.064(9) 0.039(7) 0.016(7) -0.008(6) -0.021(6)

loop_
_atom_site_label
_atom_site_fract_x
_atom_site_fract_y
_atom_site_fract_z
_atom_site_U_iso_or_equiv
_atom_site_thermal_displace_type
Pt1 .44549(4) .33946(3) .56426(4) .0236(2) Uij
Cl1 .5429(2) .3873(2) .3991(2) .0390(10) Uij
Cl2 .6495(2) .3227(2) .6831(3) .0430(10) Uij
Cl3 .8462(3) .3242(2) .0209(3) .0590(10) Uij
Cl4 1.0395(3) .2188(2) -.0475(3) .0690(10) Uij
P1 .2638(2) .3424(2) .4215(2) .0250(10) Uij
P2 .3595(2) .3039(2) .7332(2) .0280(10) Uij
O1 .2482(5) .2766(4) .2806(5) .023(3) Uij
O2 .1412(5) .2962(4) .4675(5) .027(3) Uij
N1 .2318(7) .4370(5) .3761(7) .031(4) Uij
C1 .2603(8) .1859(6) .2942(8) .024(5) Uij
C2 .3795(8) .1566(6) .2941(8) .027(5) Uij
C3 .3954(7) .0721(7) .3132(9) .032(5) Uij
C4 .3009(8) .0125(6) .3414(8) .025(5) Uij
C5 .3200(8) -.0729(7) .3776(9) .036(5) Uij
C6 .2287(10) -0.1261(6) .4147(9) .035(6) Uij
C7 .1098(9) -.0978(7) .4145(9) .034(6) Uij
C8 .0826(8) -.0162(6) .3773(8) .027(5) Uij
C9 .1766(7) .0422(6) .3414(8) .024(5) Uij
C10 .1569(8) .1313(5) .3103(8) .019(4) Uij
C11 .0288(8) .2470(6) .3814(8) .025(5) Uij
C12 -.0838(8) .2843(6) .3862(9) .027(5) Uij
C13 -0.1971(8) .2377(7) .3094(9) .035(5) Uij
C14 -0.2001(8) .1567(6) .2196(8) .023(5) Uij
C15 -0.3159(8) .1118(7) .1310(9) .035(5) Uij
C16 -0.3179(9) .0365(7) .0413(9) .038(5) Uij
C17 -0.2050(9) .0020(7) .0380(9) .036(5) Uij
C18 -.0910(8) .0432(6) .1239(9) .027(5) Uij
C19 -.0846(8) .1211(6) .2171(8) .023(5) Uij
C20 .0329(7) .1655(6) .3047(8) .021(5) Uij
C21 .1301(8) .4458(6) .2586(9) .031(5) Uij
C22 .1830(10) .4556(7) .1407(10) .048(7) Uij
C23 .0543(9) .5210(7) .2952(10) .045(6) Uij
C24 .2550(9) .3823(7) .7774(9) .032(5) Uij
C25 .3193(10) .4781(7) .8254(11) .054(7) Uij
C26 .4764(9) .3050(7) .8892(9) .040(6) Uij
C27 .4255(10) .2839(8) 1.0077(10) .058(7) Uij
C28 .2662(8) .1915(6) .7015(9) .031(5) Uij
C29 .3429(10) .1148(7) .6851(10) .046(6) Uij
C30 .8767(11) .2365(8) -.0866(11) .064(7) Uij
H21 .4475 .1964 .2806 .033 Uij
H31 .4741 .0516 .3074 .038 Uij
H51 .3991 -0.0941 .3763 .044 Uij
H61 .2459 -0.1827 .4407 .042 Uij
H71 .0469 -0.1356 .4404 .041 Uij
H81 .0008 .0012 .3757 .033 Uij
H121 -0.0812 .3402 .4412 .032 Uij
H131 -0.2748 .2595 .3157 .042 Uij
H151 -0.3937 .1346 .1341 .042 Uij
H161 -0.3961 .0082 -0.0181 .046 Uij
H171 -0.2062 -0.0504 -0.0239 .044 Uij
H181 -0.0148 .0183 .1200 .033 Uij
H211 .0724 .3909 .2366 .037 Uij
H221 .2247 .4049 .1213 .057 Uij
H222 .1155 .4588 .0656 .057 Uij
H223 .2425 .5093 .1593 .057 Uij
H231 .1097 .5770 .3215 .054 Uij
H232 -0.0122 .5253 .2201 .054 Uij
H233 .0187 .5079 .3671 .054 Uij
H241 .1877 .3820 .7007 .038 Uij
H242 .2206 .3620 .8463 .038 Uij
H251 .3878 .4796 .9014 .065 Uij
H252 .3513 .5004 .7563 .065 Uij
H253 .2591 .5146 .8488 .065 Uij
H261 .5309 .2616 .8732 .048 Uij
H262 .5247 .3636 .9134 .048 Uij
H271 .3735 .3279 1.0286 .069 Uij
H272 .3761 .2256 .9861 .069 Uij
H273 .4950 .2849 1.0826 .069 Uij
H281 .2286 .1851 .7743 .037 Uij
H282 .2007 .1871 .6218 .037 Uij
H291 .2883 .0588 .6679 .056 Uij
H292 .3812 .1202 .6125 .056 Uij
H293 .4076 .1173 .7648 .056 Uij
H301 .8253 .1826 -0.0816 .077 Uij
H302 .8550 .2501 -0.1750 .077 Uij
H1N1 .2799 .4906 .4288 .040 Uij

loop_
_atom_type_symbol
_atom_type_scat_dispersion_real
_atom_type_scat_dispersion_imag
_atom_type_scat_source
C 0.003 0.002 'International Tables'
H 0.000 0.000 'International Tables'
N 0.006 0.003 'International Tables'
P 0.102 0.094 'International Tables'
Pt -1.703 8.390 'International Tables'
O 0.011 0.006 'International Tables'
Cl 0.148 0.159 'International Tables'

loop_
_geom_angle_atom_site_label_1
_geom_angle_atom_site_label_2
_geom_angle_atom_site_label_3
_geom_angle
_geom_angle_publ_flag
Cl1 Pt1 Cl2 86.91(9) yes
Cl1 Pt1 P1 85.87(9) yes
Cl1 Pt1 P2 175.50(10) yes
Cl2 Pt1 P1 169.59(9) yes
Cl2 Pt1 P2 91.56(9) yes
P1 Pt1 P2 96.19(9) yes
Pt1 P1 O1 112.6(2) yes
Pt1 P1 O2 112.7(2) yes
Pt1 P1 N1 118.7(3) yes
O1 P1 O2 99.4(3) yes
O1 P1 N1 103.3(3) yes
O2 P1 N1 108.1(4) yes
Pt1 P2 C24 113.1(3) yes
Pt1 P2 C26 114.0(3) yes
Pt1 P2 C28 114.9(3) yes
C24 P2 C26 103.8(4) yes
C24 P2 C28 105.9(4) yes
C26 P2 C28 104.0(5) yes
P1 O1 C1 113.8(5) yes
P1 O2 C11 125.9(5) yes
P1 N1 C21 124.2(6) yes
O1 C1 C2 117.9(8) yes
O1 C1 C10 118.6(7) yes
C2 C1 C10 123.5(8) no
C1 C2 C3 119.2(8) no
C2 C3 C4 122.6(8) no
C3 C4 C5 123.9(8) no
C3 C4 C9 118.6(8) no
C5 C4 C9 117.4(8) no
C4 C5 C6 122.2(8) no
C5 C6 C7 120.4(9) no
C6 C7 C8 120.9(9) no
C7 C8 C9 120.3(8) no
C4 C9 C8 118.7(8) no
C4 C9 C10 118.3(7) no
C8 C9 C10 122.9(8) no
C1 C10 C9 117.4(7) no
C1 C10 C20 120.7(7) no
C9 C10 C20 121.8(7) no
O2 C11 C12 115.2(8) no
O2 C11 C20 120.4(7) no
C12 C11 C20 124.4(8) no
C11 C12 C13 118.1(8) no
C12 C13 C14 120.9(8) no
C13 C14 C15 121.5(8) no
C13 C14 C19 119.4(7) no
C15 C14 C19 119.1(8) no
C14 C15 C16 121.5(8) no
C15 C16 C17 119.5(8) no
C16 C17 C18 120.5(9) no
C17 C18 C19 121.8(8) no
C14 C19 C18 117.6(7) no
C14 C19 C20 119.9(8) no
C18 C19 C20 122.5(8) no
C10 C20 C11 119.8(7) no
C10 C20 C19 123.1(8) no
C11 C20 C19 117.0(8) no
N1 C21 C22 111.0(8) no
N1 C21 C23 110.0(8) no
C22 C21 C23 114.4(8) no
P2 C24 C25 114.4(7) no
P2 C26 C27 116.9(7) no
P2 C28 C29 114.2(7) no
Cl3 C30 Cl4 112.7(6) no

loop_
_geom_bond_atom_site_label_1
_geom_bond_atom_site_label_2
_geom_bond_distance
_geom_bond_publ_flag
Pt1 Cl1 2.362(3) yes
Pt1 Cl2 2.333(2) yes
Pt1 P1 2.190(2) yes
Pt1 P2 2.266(3) yes
Cl3 C30 1.730(10) no
Cl4 C30 1.780(10) no
P1 O1 1.626(6) yes
P1 O2 1.632(6) yes
P1 N1 1.604(7) yes
P2 C24 1.809(9) yes
P2 C26 1.815(9) yes
P2 C28 1.827(9) yes
O1 C1 1.407(10) yes
O2 C11 1.408(9) yes
N1 C21 1.480(10) yes
C1 C2 1.410(10) no
C1 C10 1.370(10) no
C2 C3 1.340(10) no
C3 C4 1.400(10) no
C4 C5 1.410(10) no
C4 C9 1.470(10) no
C5 C6 1.360(10) no
C6 C7 1.400(10) no
C7 C8 1.370(10) no
C8 C9 1.420(10) no
C9 C10 1.440(10) no
C10 C20 1.480(10) no
C11 C12 1.410(10) no
C11 C20 1.390(10) no
C12 C13 1.370(10) no
C13 C14 1.430(10) no
C14 C15 1.420(10) no
C14 C19 1.420(10) no
C15 C16 1.370(10) no
C16 C17 1.390(10) no
C17 C18 1.380(10) no
C18 C19 1.410(10) no
C19 C20 1.430(10) no
C21 C22 1.490(10) no
C21 C23 1.530(10) no
C24 C25 1.500(10) no
C26 C27 1.520(10) no
C28 C29 1.510(10) no
